data_7048439
loop_
_publ_author_name
'Zhu, Diya'
'LaFortune, James H. W.'
'Melen, Rebecca L.'
'Stephan, Douglas W.'

_publ_section_title
;
 Electrophilic boron carboxylate and phosphinate complexes.
;
_journal_issue 6
_journal_name_full 'Dalton transactions (Cambridge, England : 2003)'
_journal_page_first 2038
_journal_page_last 2045
_journal_paper_doi 10.1039/c8dt04818e
_journal_volume 48
_journal_year 2019
_chemical_formula_moiety 'C28 H14 B2 F10 O5'
_chemical_formula_sum 'C28 H14 B2 F10 O5'
_chemical_formula_weight 642.01
_space_group_crystal_system monoclinic
_space_group_IT_number 14
_space_group_name_Hall '-P 2ybc'
_space_group_name_H-M_alt 'P 1 21/c 1'
_symmetry_space_group_name_Hall '-P 2ybc'
_symmetry_space_group_name_H-M 'P 1 21/c 1'
_atom_sites_solution_hydrogens geom
_audit_creation_method SHELXL-2014/7
_audit_update_record
;
2018-12-05 deposited with the CCDC.
2019-01-08 downloaded from the CCDC.
;
_cell_angle_alpha 90
_cell_angle_beta 105.0870(10)
_cell_angle_gamma 90
_cell_formula_units_Z 4
_cell_length_a 13.1277(5)
_cell_length_b 23.5508(10)
_cell_length_c 8.6572(4)
_cell_measurement_reflns_used 6695
_cell_measurement_temperature 150(2)
_cell_measurement_theta_max 27.41
_cell_measurement_theta_min 2.59
_cell_volume 2584.27(19)
_computing_cell_refinement 'Bruker SAINT'
_computing_data_collection 'Bruker APEX2'
_computing_data_reduction 'Bruker SAINT'
_computing_molecular_graphics 'Bruker SHELXTL'
_computing_publication_material 'Bruker SHELXTL'
_computing_structure_refinement 'SHELXL-2014/7 (Sheldrick, 2014)'
_computing_structure_solution 'SHELXS-97 (Sheldrick, 2008)'
_diffrn_ambient_temperature 150(2)
_diffrn_measured_fraction_theta_full 1.000
_diffrn_measured_fraction_theta_max 0.997
_diffrn_measurement_device_type 'Bruker APEX-II CCD'
_diffrn_measurement_method '\f and \w scans'
_diffrn_radiation_type MoK\a
_diffrn_radiation_wavelength 0.71073
_diffrn_reflns_av_R_equivalents 0.0410
_diffrn_reflns_av_unetI/netI 0.0445
_diffrn_reflns_Laue_measured_fraction_full 1.000
_diffrn_reflns_Laue_measured_fraction_max 0.997
_diffrn_reflns_limit_h_max 17
_diffrn_reflns_limit_h_min -10
_diffrn_reflns_limit_k_max 30
_diffrn_reflns_limit_k_min -30
_diffrn_reflns_limit_l_max 11
_diffrn_reflns_limit_l_min -11
_diffrn_reflns_number 19002
_diffrn_reflns_point_group_measured_fraction_full 1.000
_diffrn_reflns_point_group_measured_fraction_max 0.997
_diffrn_reflns_theta_full 25.242
_diffrn_reflns_theta_max 27.454
_diffrn_reflns_theta_min 1.607
_exptl_absorpt_coefficient_mu 0.158
_exptl_absorpt_correction_type none
_exptl_crystal_colour colourless
_exptl_crystal_density_diffrn 1.650
_exptl_crystal_description block
_exptl_crystal_F_000 1288
_exptl_crystal_size_max 0.200
_exptl_crystal_size_mid 0.100
_exptl_crystal_size_min 0.100
_exptl_transmission_factor_max 0.985
_exptl_transmission_factor_min 0.982
_refine_diff_density_max 0.367
_refine_diff_density_min -0.278
_refine_diff_density_rms 0.057
_refine_ls_extinction_method none
_refine_ls_goodness_of_fit_ref 1.009
_refine_ls_hydrogen_treatment constr
_refine_ls_matrix_type full
_refine_ls_number_parameters 408
_refine_ls_number_reflns 5894
_refine_ls_number_restraints 0
_refine_ls_restrained_S_all 1.009
_refine_ls_R_factor_all 0.0702
_refine_ls_R_factor_gt 0.0431
_refine_ls_shift/su_max 0.001
_refine_ls_shift/su_mean 0.000
_refine_ls_structure_factor_coef Fsqd
_refine_ls_weighting_details 'w=1/[\s^2^(Fo^2^)+(0.0514P)^2^+1.0727P] where P=(Fo^2^+2Fc^2^)/3'
_refine_ls_weighting_scheme calc
_refine_ls_wR_factor_gt 0.1010
_refine_ls_wR_factor_ref 0.1156
_reflns_Friedel_coverage 0.000
_reflns_number_gt 4190
_reflns_number_total 5894
_reflns_threshold_expression 'I > 2\s(I)'
_cod_data_source_file c8dt04818e2.cif
_cod_data_source_block Tol
_cod_depositor_comments 'Adding full bibliography for 7048439--7048444.cif.'
_cod_database_code 7048439
_shelx_shelxl_version_number 2014/7
_shelx_space_group_comment
;
The symmetry employed for this shelxl refinement is uniquely defined
by the following loop, which should always be used as a source of
symmetry information in preference to the above space-group names.
They are only intended as comments.
;
_shelx_estimated_absorpt_t_min 0.969
_shelx_estimated_absorpt_t_max 0.984

loop_
_space_group_symop_operation_xyz
'x, y, z'
'-x, y+1/2, -z+1/2'
'-x, -y, -z'
'x, -y-1/2, z-1/2'

loop_
_atom_site_label
_atom_site_type_symbol
_atom_site_fract_x
_atom_site_fract_y
_atom_site_fract_z
_atom_site_U_iso_or_equiv
_atom_site_adp_type
_atom_site_occupancy
_atom_site_site_symmetry_order
_atom_site_calc_flag
_atom_site_refinement_flags_posn
_atom_site_refinement_flags_adp
C06 C 1.08183(17) 0.36788(9) 1.0966(3) 0.0319(5) Uani 1 1 d . .
H06A H 1.1563 0.3785 1.1163 0.048 Uiso 1 1 calc R U
H06B H 1.0731 0.3277 1.0663 0.048 Uiso 1 1 calc R U
H06C H 1.0585 0.3741 1.1940 0.048 Uiso 1 1 calc R U
F06 F 0.73698(8) 0.67971(5) 0.20300(15) 0.0320(3) Uani 1 1 d . .
F07 F 0.85121(9) 0.76027(5) 0.10952(16) 0.0363(3) Uani 1 1 d . .
F08 F 1.06341(9) 0.76600(6) 0.24212(17) 0.0402(3) Uani 1 1 d . .
F09 F 1.15734(9) 0.68988(6) 0.46795(16) 0.0384(3) Uani 1 1 d . .
F10 F 1.04688(8) 0.60840(5) 0.56174(14) 0.0302(3) Uani 1 1 d . .
F05 F 0.77006(8) 0.44982(5) 0.16962(16) 0.0332(3) Uani 1 1 d . .
F04 F 0.66999(10) 0.37378(6) -0.04747(17) 0.0391(3) Uani 1 1 d . .
F02 F 0.34803(9) 0.42093(6) 0.06296(15) 0.0344(3) Uani 1 1 d . .
F01 F 0.44308(8) 0.49852(5) 0.27101(14) 0.0301(3) Uani 1 1 d . .
F03 F 0.46027(10) 0.35812(6) -0.10295(16) 0.0382(3) Uani 1 1 d . .
C05 C 1.01644(16) 0.40387(8) 0.9629(2) 0.0236(4) Uani 1 1 d . .
C04 C 0.90846(16) 0.39378(9) 0.9030(2) 0.0269(5) Uani 1 1 d . .
H04A H 0.8761 0.3642 0.9480 0.032 Uiso 1 1 calc R U
C03 C 0.84796(15) 0.42599(8) 0.7795(2) 0.0241(4) Uani 1 1 d . .
H03A H 0.7750 0.4179 0.7382 0.029 Uiso 1 1 calc R U
C02 C 0.89430(14) 0.47030(8) 0.7158(2) 0.0197(4) Uani 1 1 d . .
C01 C 0.83168(14) 0.50576(8) 0.5872(2) 0.0186(4) Uani 1 1 d . .
O04 O 0.87112(10) 0.55366(6) 0.56210(16) 0.0215(3) Uani 1 1 d . .
B02 B 0.80908(16) 0.59180(9) 0.4281(3) 0.0187(4) Uani 1 1 d . .
O03 O 0.73365(10) 0.62465(5) 0.51088(16) 0.0215(3) Uani 1 1 d . .
C15 C 0.63873(14) 0.60756(8) 0.4922(2) 0.0196(4) Uani 1 1 d . .
C16 C 0.56634(15) 0.64224(8) 0.5553(2) 0.0207(4) Uani 1 1 d . .
C17 C 0.60239(16) 0.69062(9) 0.6450(3) 0.0276(5) Uani 1 1 d . .
H17A H 0.6735 0.7026 0.6605 0.033 Uiso 1 1 calc R U
C18 C 0.53490(17) 0.72128(9) 0.7116(3) 0.0310(5) Uani 1 1 d . .
H18A H 0.5602 0.7541 0.7736 0.037 Uiso 1 1 calc R U
C19 C 0.42998(16) 0.70472(9) 0.6892(2) 0.0263(4) Uani 1 1 d . .
C20 C 0.35720(19) 0.73837(11) 0.7636(3) 0.0401(6) Uani 1 1 d . .
H20A H 0.2996 0.7139 0.7766 0.060 Uiso 1 1 calc R U
H20B H 0.3280 0.7705 0.6940 0.060 Uiso 1 1 calc R U
H20C H 0.3967 0.7526 0.8684 0.060 Uiso 1 1 calc R U
C07 C 1.06155(15) 0.44797(9) 0.8976(2) 0.0230(4) Uani 1 1 d . .
H07A H 1.1350 0.4551 0.9365 0.028 Uiso 1 1 calc R U
C08 C 1.00191(15) 0.48175(8) 0.7770(2) 0.0210(4) Uani 1 1 d . .
H08A H 1.0337 0.5125 0.7359 0.025 Uiso 1 1 calc R U
C23 C 0.88544(14) 0.63909(8) 0.3839(2) 0.0172(4) Uani 1 1 d . .
C24 C 0.84147(14) 0.68008(8) 0.2701(2) 0.0200(4) Uani 1 1 d . .
C25 C 0.89853(15) 0.72223(8) 0.2213(2) 0.0227(4) Uani 1 1 d . .
C26 C 1.00573(15) 0.72553(8) 0.2885(3) 0.0245(4) Uani 1 1 d . .
C27 C 1.05259(14) 0.68667(9) 0.4024(2) 0.0237(4) Uani 1 1 d . .
C28 C 0.99336(14) 0.64478(8) 0.4481(2) 0.0197(4) Uani 1 1 d . .
C22 C 0.46146(15) 0.62536(8) 0.5303(2) 0.0215(4) Uani 1 1 d . .
H22A H 0.4362 0.5927 0.4679 0.026 Uiso 1 1 calc R U
C21 C 0.39462(15) 0.65661(9) 0.5973(2) 0.0238(4) Uani 1 1 d . .
H21A H 0.3232 0.6450 0.5802 0.029 Uiso 1 1 calc R U
O02 O 0.60474(10) 0.56044(5) 0.42460(16) 0.0214(3) Uani 1 1 d . .
B01 B 0.67872(16) 0.52418(9) 0.3556(3) 0.0188(4) Uani 1 1 d . .
O05 O 0.74921(9) 0.55877(5) 0.30222(15) 0.0184(3) Uani 1 1 d . .
C09 C 0.61201(14) 0.47924(8) 0.2283(2) 0.0194(4) Uani 1 1 d . .
C14 C 0.66460(14) 0.44527(8) 0.1433(2) 0.0221(4) Uani 1 1 d . .
C13 C 0.61518(16) 0.40535(9) 0.0320(2) 0.0247(4) Uani 1 1 d . .
C12 C 0.50790(16) 0.39740(9) 0.0037(2) 0.0254(4) Uani 1 1 d . .
C11 C 0.45209(14) 0.42911(9) 0.0861(2) 0.0236(4) Uani 1 1 d . .
C10 C 0.50406(14) 0.46930(8) 0.1952(2) 0.0203(4) Uani 1 1 d . .
O01 O 0.74075(10) 0.48894(5) 0.50659(15) 0.0206(3) Uani 1 1 d . .

loop_
_atom_site_aniso_label
_atom_site_aniso_U_11
_atom_site_aniso_U_22
_atom_site_aniso_U_33
_atom_site_aniso_U_23
_atom_site_aniso_U_13
_atom_site_aniso_U_12
C06 0.0372(12) 0.0312(12) 0.0235(11) 0.0047(9) 0.0011(9) 0.0073(10)
F06 0.0147(5) 0.0324(7) 0.0428(8) 0.0116(6) -0.0037(5) -0.0014(5)
F07 0.0296(7) 0.0324(7) 0.0448(8) 0.0208(6) 0.0061(6) 0.0024(5)
F08 0.0278(7) 0.0381(8) 0.0569(9) 0.0148(6) 0.0148(6) -0.0085(6)
F09 0.0127(6) 0.0479(8) 0.0500(8) 0.0074(7) -0.0003(5) -0.0059(5)
F10 0.0200(6) 0.0356(7) 0.0303(7) 0.0116(5) -0.0019(5) 0.0021(5)
F05 0.0169(6) 0.0340(7) 0.0489(8) -0.0149(6) 0.0091(5) -0.0049(5)
F04 0.0325(7) 0.0386(8) 0.0483(8) -0.0211(6) 0.0144(6) -0.0066(6)
F02 0.0155(6) 0.0457(8) 0.0376(7) -0.0029(6) -0.0007(5) -0.0082(5)
F01 0.0188(6) 0.0391(7) 0.0333(7) -0.0061(6) 0.0082(5) -0.0017(5)
F03 0.0326(7) 0.0392(8) 0.0380(8) -0.0156(6) 0.0003(6) -0.0128(6)
C05 0.0283(10) 0.0234(10) 0.0177(10) -0.0007(8) 0.0036(8) 0.0069(8)
C04 0.0295(11) 0.0255(11) 0.0260(11) 0.0063(9) 0.0079(9) -0.0010(9)
C03 0.0206(10) 0.0245(10) 0.0269(11) 0.0028(8) 0.0057(8) -0.0018(8)
C02 0.0208(9) 0.0188(9) 0.0185(9) -0.0006(8) 0.0035(8) 0.0019(7)
C01 0.0172(9) 0.0205(10) 0.0189(9) 0.0000(8) 0.0059(7) 0.0015(7)
O04 0.0203(7) 0.0189(7) 0.0223(7) 0.0020(5) 0.0002(5) -0.0037(5)
B02 0.0174(10) 0.0192(11) 0.0194(11) 0.0009(8) 0.0043(8) -0.0004(8)
O03 0.0185(6) 0.0223(7) 0.0248(7) -0.0043(6) 0.0076(6) -0.0040(5)
C15 0.0202(9) 0.0195(10) 0.0189(9) 0.0029(8) 0.0047(8) -0.0002(8)
C16 0.0214(9) 0.0190(10) 0.0223(10) 0.0026(8) 0.0068(8) 0.0026(8)
C17 0.0257(10) 0.0251(11) 0.0337(12) -0.0034(9) 0.0109(9) -0.0026(8)
C18 0.0361(12) 0.0249(11) 0.0328(12) -0.0062(9) 0.0107(10) -0.0013(9)
C19 0.0299(11) 0.0275(11) 0.0226(10) 0.0038(8) 0.0085(9) 0.0089(9)
C20 0.0392(13) 0.0427(14) 0.0407(14) -0.0090(11) 0.0144(11) 0.0107(11)
C07 0.0207(9) 0.0260(11) 0.0205(10) -0.0021(8) 0.0023(8) 0.0012(8)
C08 0.0212(9) 0.0209(10) 0.0209(10) -0.0004(8) 0.0057(8) 0.0004(8)
C23 0.0181(9) 0.0162(9) 0.0181(9) -0.0029(7) 0.0058(7) -0.0005(7)
C24 0.0124(9) 0.0217(10) 0.0249(10) -0.0004(8) 0.0031(8) 0.0006(7)
C25 0.0216(10) 0.0214(10) 0.0252(11) 0.0055(8) 0.0062(8) 0.0030(8)
C26 0.0225(10) 0.0227(10) 0.0307(11) 0.0022(8) 0.0114(9) -0.0035(8)
C27 0.0124(9) 0.0286(11) 0.0294(11) -0.0038(9) 0.0044(8) -0.0020(8)
C28 0.0174(9) 0.0212(10) 0.0188(9) 0.0001(8) 0.0019(8) 0.0028(7)
C22 0.0217(10) 0.0204(10) 0.0210(10) 0.0026(8) 0.0031(8) 0.0023(8)
C21 0.0178(9) 0.0277(11) 0.0246(10) 0.0041(8) 0.0030(8) 0.0040(8)
O02 0.0176(6) 0.0204(7) 0.0264(7) -0.0022(6) 0.0062(6) -0.0021(5)
B01 0.0175(10) 0.0185(10) 0.0191(10) 0.0009(8) 0.0028(8) 0.0013(8)
O05 0.0171(6) 0.0192(7) 0.0179(7) -0.0002(5) 0.0026(5) -0.0015(5)
C09 0.0190(9) 0.0169(9) 0.0207(10) 0.0031(7) 0.0020(8) -0.0024(7)
C14 0.0158(9) 0.0218(10) 0.0274(11) -0.0004(8) 0.0030(8) -0.0040(7)
C13 0.0273(10) 0.0226(10) 0.0247(10) -0.0031(8) 0.0079(9) -0.0014(8)
C12 0.0279(10) 0.0240(10) 0.0197(10) -0.0022(8) -0.0018(8) -0.0083(9)
C11 0.0153(9) 0.0290(11) 0.0228(10) 0.0050(8) -0.0016(8) -0.0047(8)
C10 0.0195(9) 0.0213(10) 0.0204(10) 0.0042(8) 0.0056(8) 0.0022(8)
O01 0.0187(6) 0.0210(7) 0.0201(7) 0.0019(5) 0.0015(5) -0.0028(5)

loop_
_atom_type_symbol
_atom_type_description
_atom_type_scat_dispersion_real
_atom_type_scat_dispersion_imag
_atom_type_scat_source
C C 0.0033 0.0016 'International Tables Vol C Tables 4.2.6.8 and 6.1.1.4'
B B 0.0013 0.0007 'International Tables Vol C Tables 4.2.6.8 and 6.1.1.4'
F F 0.0171 0.0103 'International Tables Vol C Tables 4.2.6.8 and 6.1.1.4'
O O 0.0106 0.0060 'International Tables Vol C Tables 4.2.6.8 and 6.1.1.4'
H H 0.0000 0.0000 'International Tables Vol C Tables 4.2.6.8 and 6.1.1.4'

loop_
_geom_angle_atom_site_label_1
_geom_angle_atom_site_label_2
_geom_angle_atom_site_label_3
_geom_angle
C07 C05 C04 118.38(18)
C07 C05 C06 121.02(18)
C04 C05 C06 120.60(19)
C03 C04 C05 121.18(19)
C04 C03 C02 119.73(18)
C03 C02 C08 119.77(17)
C03 C02 C01 120.86(17)
C08 C02 C01 119.36(17)
O01 C01 O04 122.72(17)
O01 C01 C02 119.91(17)
O04 C01 C02 117.36(16)
C01 O04 B02 119.19(14)
O05 B02 O04 110.18(15)
O05 B02 O03 109.63(15)
O04 B02 O03 102.61(15)
O05 B02 C23 117.21(17)
O04 B02 C23 110.25(15)
O03 B02 C23 105.88(15)
C15 O03 B02 119.79(15)
O03 C15 O02 122.90(17)
O03 C15 C16 118.91(17)
O02 C15 C16 118.16(16)
C17 C16 C22 119.89(18)
C17 C16 C15 120.43(17)
C22 C16 C15 119.63(17)
C18 C17 C16 120.00(19)
C17 C18 C19 120.9(2)
C21 C19 C18 118.47(19)
C21 C19 C20 121.2(2)
C18 C19 C20 120.4(2)
C08 C07 C05 121.40(18)
C07 C08 C02 119.51(18)
C28 C23 C24 114.13(17)
C28 C23 B02 127.27(17)
C24 C23 B02 118.60(16)
F06 C24 C25 116.66(17)
F06 C24 C23 119.33(16)
C25 C24 C23 124.01(17)
F07 C25 C24 121.00(17)
F07 C25 C26 119.70(17)
C24 C25 C26 119.30(18)
F08 C26 C27 120.51(18)
F08 C26 C25 120.50(18)
C27 C26 C25 118.99(18)
F09 C27 C26 118.96(18)
F09 C27 C28 120.71(18)
C26 C27 C28 120.33(17)
F10 C28 C27 115.91(16)
F10 C28 C23 120.85(17)
C27 C28 C23 123.24(17)
C21 C22 C16 119.48(18)
C22 C21 C19 121.26(18)
C15 O02 B01 118.84(15)
O05 B01 O02 110.27(16)
O05 B01 O01 109.62(15)
O02 B01 O01 102.28(14)
O05 B01 C09 116.45(17)
O02 B01 C09 110.29(15)
O01 B01 C09 106.93(15)
B01 O05 B02 110.61(15)
C14 C09 C10 114.51(17)
C14 C09 B01 118.98(16)
C10 C09 B01 126.49(17)
F05 C14 C13 116.59(17)
F05 C14 C09 119.73(17)
C13 C14 C09 123.68(18)
F04 C13 C12 119.53(18)
F04 C13 C14 121.16(17)
C12 C13 C14 119.31(18)
F03 C12 C11 121.19(18)
F03 C12 C13 119.21(19)
C11 C12 C13 119.59(18)
F02 C11 C12 120.40(18)
F02 C11 C10 120.08(18)
C12 C11 C10 119.51(17)
F01 C10 C11 115.55(16)
F01 C10 C09 121.06(17)
C11 C10 C09 123.38(18)
C01 O01 B01 119.64(14)

loop_
_geom_bond_atom_site_label_1
_geom_bond_atom_site_label_2
_geom_bond_distance
C06 C05 1.509(3)
F06 C24 1.343(2)
F07 C25 1.346(2)
F08 C26 1.342(2)
F09 C27 1.346(2)
F10 C28 1.355(2)
F05 C14 1.348(2)
F04 C13 1.342(2)
F02 C11 1.342(2)
F01 C10 1.348(2)
F03 C12 1.341(2)
C05 C07 1.387(3)
C05 C04 1.397(3)
C04 C03 1.381(3)
C03 C02 1.392(3)
C02 C08 1.400(3)
C02 C01 1.462(3)
C01 O01 1.279(2)
C01 O04 1.283(2)
O04 B02 1.525(2)
B02 O05 1.401(2)
B02 O03 1.569(2)
B02 C23 1.610(3)
O03 C15 1.279(2)
C15 O02 1.280(2)
C15 C16 1.462(3)
C16 C17 1.391(3)
C16 C22 1.395(3)
C17 C18 1.380(3)
C18 C19 1.396(3)
C19 C21 1.393(3)
C19 C20 1.508(3)
C07 C08 1.382(3)
C23 C28 1.387(2)
C23 C24 1.393(3)
C24 C25 1.375(3)
C25 C26 1.378(3)
C26 C27 1.369(3)
C27 C28 1.376(3)
C22 C21 1.383(3)
O02 B01 1.527(2)
B01 O05 1.398(2)
B01 O01 1.583(2)
B01 C09 1.612(3)
C09 C14 1.387(3)
C09 C10 1.391(3)
C14 C13 1.381(3)
C13 C12 1.378(3)
C12 C11 1.369(3)
C11 C10 1.385(3)

loop_
_geom_torsion_atom_site_label_1
_geom_torsion_atom_site_label_2
_geom_torsion_atom_site_label_3
_geom_torsion_atom_site_label_4
_geom_torsion
C07 C05 C04 C03 1.3(3)
C06 C05 C04 C03 -179.3(2)
C05 C04 C03 C02 -1.7(3)
C04 C03 C02 C08 0.2(3)
C04 C03 C02 C01 -178.80(19)
C03 C02 C01 O01 -16.3(3)
C08 C02 C01 O01 164.65(17)
C03 C02 C01 O04 162.62(18)
C08 C02 C01 O04 -16.4(3)
O01 C01 O04 B02 -1.7(3)
C02 C01 O04 B02 179.39(16)
C01 O04 B02 O05 -32.1(2)
C01 O04 B02 O03 84.57(18)
C01 O04 B02 C23 -163.02(16)
O05 B02 O03 C15 19.5(2)
O04 B02 O03 C15 -97.61(18)
C23 B02 O03 C15 146.77(16)
B02 O03 C15 O02 8.9(3)
B02 O03 C15 C16 -173.24(16)
O03 C15 C16 C17 -5.1(3)
O02 C15 C16 C17 172.92(18)
O03 C15 C16 C22 177.46(17)
O02 C15 C16 C22 -4.6(3)
C22 C16 C17 C18 1.1(3)
C15 C16 C17 C18 -176.35(19)
C16 C17 C18 C19 -0.5(3)
C17 C18 C19 C21 -0.3(3)
C17 C18 C19 C20 179.6(2)
C04 C05 C07 C08 0.5(3)
C06 C05 C07 C08 -178.89(19)
C05 C07 C08 C02 -2.0(3)
C03 C02 C08 C07 1.6(3)
C01 C02 C08 C07 -179.40(18)
O05 B02 C23 C28 -124.0(2)
O04 B02 C23 C28 3.1(3)
O03 B02 C23 C28 113.4(2)
O05 B02 C23 C24 56.7(2)
O04 B02 C23 C24 -176.23(16)
O03 B02 C23 C24 -65.9(2)
C28 C23 C24 F06 -178.15(16)
B02 C23 C24 F06 1.2(3)
C28 C23 C24 C25 1.3(3)
B02 C23 C24 C25 -179.35(18)
F06 C24 C25 F07 -1.2(3)
C23 C24 C25 F07 179.37(18)
F06 C24 C25 C26 178.60(18)
C23 C24 C25 C26 -0.8(3)
F07 C25 C26 F08 -0.7(3)
C24 C25 C26 F08 179.50(19)
F07 C25 C26 C27 179.75(19)
C24 C25 C26 C27 -0.1(3)
F08 C26 C27 F09 0.4(3)
C25 C26 C27 F09 179.95(18)
F08 C26 C27 C28 -179.16(18)
C25 C26 C27 C28 0.4(3)
F09 C27 C28 F10 0.5(3)
C26 C27 C28 F10 -179.95(18)
F09 C27 C28 C23 -179.44(18)
C26 C27 C28 C23 0.1(3)
C24 C23 C28 F10 179.16(17)
B02 C23 C28 F10 -0.2(3)
C24 C23 C28 C27 -0.9(3)
B02 C23 C28 C27 179.78(19)
C17 C16 C22 C21 -0.9(3)
C15 C16 C22 C21 176.61(18)
C16 C22 C21 C19 0.0(3)
C18 C19 C21 C22 0.6(3)
C20 C19 C21 C22 -179.3(2)
O03 C15 O02 B01 -3.1(3)
C16 C15 O02 B01 178.97(16)
C15 O02 B01 O05 -31.1(2)
C15 O02 B01 O01 85.39(18)
C15 O02 B01 C09 -161.14(16)
O02 B01 O05 B02 59.06(19)
O01 B01 O05 B02 -52.81(19)
C09 B01 O05 B02 -174.31(16)
O04 B02 O05 B01 59.36(19)
O03 B02 O05 B01 -52.85(19)
C23 B02 O05 B01 -173.51(16)
O05 B01 C09 C14 48.5(2)
O02 B01 C09 C14 175.14(16)
O01 B01 C09 C14 -74.4(2)
O05 B01 C09 C10 -133.07(19)
O02 B01 C09 C10 -6.4(3)
O01 B01 C09 C10 104.0(2)
C10 C09 C14 F05 -177.75(17)
B01 C09 C14 F05 0.8(3)
C10 C09 C14 C13 1.2(3)
B01 C09 C14 C13 179.79(19)
F05 C14 C13 F04 -1.3(3)
C09 C14 C13 F04 179.68(18)
F05 C14 C13 C12 177.89(18)
C09 C14 C13 C12 -1.1(3)
F04 C13 C12 F03 0.1(3)
C14 C13 C12 F03 -179.18(18)
F04 C13 C12 C11 179.22(19)
C14 C13 C12 C11 0.0(3)
F03 C12 C11 F02 0.8(3)
C13 C12 C11 F02 -178.32(18)
F03 C12 C11 C10 -179.97(18)
C13 C12 C11 C10 0.9(3)
F02 C11 C10 F01 -0.7(3)
C12 C11 C10 F01 -179.95(17)
F02 C11 C10 C09 178.46(17)
C12 C11 C10 C09 -0.8(3)
C14 C09 C10 F01 178.88(17)
B01 C09 C10 F01 0.4(3)
C14 C09 C10 C11 -0.3(3)
B01 C09 C10 C11 -178.74(18)
O04 C01 O01 B01 7.8(3)
C02 C01 O01 B01 -173.33(16)
O05 B01 O01 C01 19.8(2)
O02 B01 O01 C01 -97.21(18)
C09 B01 O01 C01 146.86(16)
